data_4066877
loop_
_publ_author_name
'Crist\'obal, Crisp\'in'
'Garc\'ia-Rub\'in, Silvia'
'Hern\'andez, Yohar A.'
'L\'opez-Serrano, Joaqu\'in'
'Paneque, Margarita'
'Posadas, Cristina M.'
'Poveda, Manuel L.'
'Rend\'on, Nuria'
'\'Alvarez, Eleuterio'

_publ_section_title
;
 Iridafurans by Coupling of Alkynes and Aldehydes on a TpMe2Ir System.
 Facile Demethoxycarbonylation of a \b-CO2Me Substituent
;
_journal_issue 22
_journal_name_full Organometallics
_journal_page_first 5744
_journal_paper_doi 10.1021/om1006853
_journal_volume 29
_journal_year 2010
_chemical_formula_moiety 'C29 H36 B Ir N6 O6'
_chemical_formula_sum 'C29 H36 B Ir N6 O6'
_chemical_formula_weight 767.65
_chemical_name_systematic
; 
 ? 
;
_space_group_IT_number 14
_symmetry_cell_setting monoclinic
_symmetry_space_group_name_Hall '-P 2ybc'
_symmetry_space_group_name_H-M 'P 1 21/c 1'
_atom_sites_solution_hydrogens geom
_atom_sites_solution_primary direct
_atom_sites_solution_secondary difmap
_audit_creation_method SHELXL-97
_cell_angle_alpha 90.00
_cell_angle_beta 104.3480(10)
_cell_angle_gamma 90.00
_cell_formula_units_Z 4
_cell_length_a 15.0250(3)
_cell_length_b 8.2245(2)
_cell_length_c 25.8801(5)
_cell_measurement_reflns_used 8238
_cell_measurement_temperature 173(2)
_cell_measurement_theta_max 30.58
_cell_measurement_theta_min 2.61
_cell_volume 3098.33(12)
_computing_cell_refinement 'Bruker (2006). APEX 2. Version 2.1.'
_computing_data_collection 'Bruker (2006). APEX 2. Version 2.1.'
_computing_data_reduction 'Bruker (2006). APEX 2. Version 2.1.'
_computing_molecular_graphics 'XP, SHELXTL v. 6.14 (Bruker, 2003)'
_computing_publication_material 'XCIF, SHELXTL v. 6.14 (Bruker, 2003)'
_computing_structure_refinement 'XL, SHELXTL v. 6.14 (Bruker, 2003)'
_computing_structure_solution 'Bruker (2006). APEX 2. Version 2.1.'
_diffrn_ambient_temperature 173(2)
_diffrn_detector_area_resol_mean 8.26
_diffrn_measured_fraction_theta_full 0.994
_diffrn_measured_fraction_theta_max 0.994
_diffrn_measurement_device_type
;
 Bruker-Nonius X8kappa APEX II CCD area detector'
;
_diffrn_measurement_method 'phi and omega scans with narrow frames'
_diffrn_radiation_monochromator graphite
_diffrn_radiation_source 'fine-focus sealed tube'
_diffrn_radiation_type MoK\a
_diffrn_radiation_wavelength 0.71073
_diffrn_reflns_av_R_equivalents 0.0353
_diffrn_reflns_av_sigmaI/netI 0.0329
_diffrn_reflns_limit_h_max 21
_diffrn_reflns_limit_h_min -21
_diffrn_reflns_limit_k_max 11
_diffrn_reflns_limit_k_min -11
_diffrn_reflns_limit_l_max 36
_diffrn_reflns_limit_l_min -37
_diffrn_reflns_number 38946
_diffrn_reflns_theta_full 30.61
_diffrn_reflns_theta_max 30.61
_diffrn_reflns_theta_min 2.86
_diffrn_standards_decay_% 0
_exptl_absorpt_coefficient_mu 4.360
_exptl_absorpt_correction_T_max 0.7500
_exptl_absorpt_correction_T_min 0.2443
_exptl_absorpt_correction_type multi-scan
_exptl_absorpt_process_details
;
 SADABS: Area-Detector Absorption Correction. Bruker-AXS
 within v. 7.06 a (Bruker AXS, 2003).
;
_exptl_crystal_colour red
_exptl_crystal_density_diffrn 1.646
_exptl_crystal_density_method 'not measured'
_exptl_crystal_description plate
_exptl_crystal_F_000 1528
_exptl_crystal_size_max 0.45
_exptl_crystal_size_mid 0.28
_exptl_crystal_size_min 0.07
_refine_diff_density_max 2.743
_refine_diff_density_min -1.363
_refine_diff_density_rms 0.122
_refine_ls_extinction_method none
_refine_ls_goodness_of_fit_ref 1.055
_refine_ls_hydrogen_treatment constr
_refine_ls_matrix_type full
_refine_ls_number_parameters 389
_refine_ls_number_reflns 9491
_refine_ls_number_restraints 0
_refine_ls_restrained_S_all 1.055
_refine_ls_R_factor_all 0.0348
_refine_ls_R_factor_gt 0.0261
_refine_ls_shift/su_max 0.007
_refine_ls_shift/su_mean 0.000
_refine_ls_structure_factor_coef Fsqd
_refine_ls_weighting_details 'calc w=1/[\s^2^(Fo^2^)+(0.0283P)^2^+2.8603P] where P=(Fo^2^+2Fc^2^)/3'
_refine_ls_weighting_scheme calc
_refine_ls_wR_factor_gt 0.0636
_refine_ls_wR_factor_ref 0.0673
_reflns_number_gt 8054
_reflns_number_total 9491
_reflns_threshold_expression >2sigma(I)
_cod_data_source_file om1006853_si_001.cif
_cod_data_source_block 1a
_cod_depositor_comments
;
The following automatic conversions were performed:

'_symmetry_cell_setting' value 'Monoclinic' changed to 'monoclinic'
according to /home/saulius/struct/CIF-dictionaries/cif_core.dic
dictionary named 'cif_core.dic' version 2.4.1 from 2010-06-29.

Automatic conversion script
Id: cif_fix_values 1715 2011-07-08 13:25:40Z adriana 
;
_cod_original_cell_volume 3098.33(11)
_cod_original_sg_symbol_H-M P2(1)/c
_cod_database_code 4066877

loop_
_symmetry_equiv_pos_as_xyz
'x, y, z'
'-x, y+1/2, -z+1/2'
'-x, -y, -z'
'x, -y-1/2, z-1/2'

loop_
_atom_site_label
_atom_site_type_symbol
_atom_site_fract_x
_atom_site_fract_y
_atom_site_fract_z
_atom_site_U_iso_or_equiv
_atom_site_adp_type
_atom_site_occupancy
_atom_site_symmetry_multiplicity
_atom_site_calc_flag
_atom_site_refinement_flags
Ir1 Ir 0.237999(6) 0.432303(11) 0.828868(4) 0.02366(4) Uani 1 1 d .
H1IR H 0.2683 0.2430 0.8128 0.039(9) Uiso 1 1 d R
O1 O 0.22826(13) 0.4868(2) 0.75086(8) 0.0284(4) Uani 1 1 d .
O2 O 0.24889(16) 0.6658(3) 0.52121(9) 0.0438(5) Uani 1 1 d .
O3 O 0.50558(18) 0.4537(4) 0.73840(12) 0.0575(7) Uani 1 1 d .
O4 O 0.53736(16) 0.5950(3) 0.81451(10) 0.0459(6) Uani 1 1 d .
O5 O 0.49007(16) 0.4201(3) 0.90600(10) 0.0440(5) Uani 1 1 d .
O6 O 0.43292(15) 0.6727(3) 0.89743(10) 0.0495(6) Uani 1 1 d .
N1 N 0.09793(15) 0.3665(3) 0.81687(9) 0.0262(4) Uani 1 1 d .
N2 N 0.05183(16) 0.4136(3) 0.85398(9) 0.0280(4) Uani 1 1 d .
N3 N 0.24809(15) 0.3609(3) 0.90530(9) 0.0283(4) Uani 1 1 d .
N4 N 0.18732(17) 0.4236(3) 0.93215(10) 0.0295(5) Uani 1 1 d .
N5 N 0.19310(15) 0.6727(2) 0.84736(9) 0.0249(4) Uani 1 1 d .
N6 N 0.13367(15) 0.6795(3) 0.87972(9) 0.0258(4) Uani 1 1 d .
C1 C 0.04120(19) 0.2718(3) 0.78112(11) 0.0304(5) Uani 1 1 d .
C2 C -0.0418(2) 0.2570(3) 0.79550(13) 0.0360(6) Uani 1 1 d .
H2 H -0.0939 0.1959 0.7775 0.043 Uiso 1 1 d R
C3 C -0.03338(19) 0.3482(3) 0.84096(12) 0.0342(6) Uani 1 1 d .
C4 C 0.0693(2) 0.2010(4) 0.73486(13) 0.0405(7) Uani 1 1 d .
H4A H 0.1122 0.2748 0.7237 0.061 Uiso 1 1 d R
H4B H 0.0149 0.1854 0.7053 0.061 Uiso 1 1 d R
H4C H 0.0993 0.0959 0.7450 0.061 Uiso 1 1 d R
C5 C -0.1028(2) 0.3843(5) 0.87191(16) 0.0498(8) Uani 1 1 d .
H5A H -0.0805 0.3441 0.9085 0.075 Uiso 1 1 d R
H5B H -0.1609 0.3306 0.8550 0.075 Uiso 1 1 d R
H5C H -0.1126 0.5021 0.8726 0.075 Uiso 1 1 d R
C6 C 0.2980(2) 0.2450(3) 0.93680(12) 0.0326(6) Uani 1 1 d .
C7 C 0.2695(2) 0.2366(4) 0.98377(13) 0.0398(7) Uani 1 1 d .
H7 H 0.2934 0.1662 1.0130 0.048 Uiso 1 1 d R
C8 C 0.2006(2) 0.3489(4) 0.98012(12) 0.0378(6) Uani 1 1 d .
C9 C 0.3666(2) 0.1395(4) 0.92049(13) 0.0403(7) Uani 1 1 d .
H9A H 0.3781 0.1807 0.8872 0.060 Uiso 1 1 d R
H9B H 0.3429 0.0281 0.9150 0.060 Uiso 1 1 d R
H9C H 0.4241 0.1400 0.9485 0.060 Uiso 1 1 d R
C10 C 0.1464(3) 0.3926(5) 1.01918(15) 0.0575(10) Uani 1 1 d .
H10A H 0.1478 0.5107 1.0243 0.086 Uiso 1 1 d R
H10B H 0.1731 0.3391 1.0533 0.086 Uiso 1 1 d R
H10C H 0.0827 0.3567 1.0056 0.086 Uiso 1 1 d R
C11 C 0.20764(18) 0.8248(3) 0.83331(10) 0.0258(5) Uani 1 1 d .
C12 C 0.15642(19) 0.9320(3) 0.85713(12) 0.0295(5) Uani 1 1 d .
H12 H 0.1536 1.0470 0.8539 0.035 Uiso 1 1 d R
C13 C 0.11150(18) 0.8363(3) 0.88601(11) 0.0280(5) Uani 1 1 d .
C14 C 0.2690(2) 0.8679(3) 0.79800(12) 0.0328(6) Uani 1 1 d .
H14A H 0.3310 0.8263 0.8136 0.049 Uiso 1 1 d R
H14B H 0.2714 0.9864 0.7945 0.049 Uiso 1 1 d R
H14C H 0.2451 0.8193 0.7627 0.049 Uiso 1 1 d R
C15 C 0.0474(2) 0.8867(4) 0.91947(13) 0.0404(7) Uani 1 1 d .
H15A H -0.0111 0.8288 0.9074 0.061 Uiso 1 1 d R
H15B H 0.0365 1.0041 0.9159 0.061 Uiso 1 1 d R
H15C H 0.0749 0.8601 0.9569 0.061 Uiso 1 1 d R
C16 C 0.30526(19) 0.5081(3) 0.73872(11) 0.0285(5) Uani 1 1 d .
C17 C 0.2977(2) 0.5459(3) 0.68205(11) 0.0297(5) Uani 1 1 d .
C18 C 0.2209(2) 0.4876(4) 0.64383(12) 0.0335(6) Uani 1 1 d .
H18 H 0.1777 0.4199 0.6547 0.040 Uiso 1 1 d R
C19 C 0.2074(2) 0.5274(4) 0.59073(12) 0.0363(6) Uani 1 1 d .
H19 H 0.1559 0.4852 0.5653 0.044 Uiso 1 1 d R
C20 C 0.2693(2) 0.6296(4) 0.57419(12) 0.0332(6) Uani 1 1 d .
C21 C 0.3451(2) 0.6894(4) 0.61175(12) 0.0393(7) Uani 1 1 d .
H21 H 0.3875 0.7593 0.6009 0.047 Uiso 1 1 d R
C22 C 0.3586(2) 0.6469(4) 0.66500(12) 0.0369(6) Uani 1 1 d .
H22 H 0.4108 0.6879 0.6903 0.044 Uiso 1 1 d R
C23 C 0.3166(2) 0.7519(5) 0.50186(14) 0.0461(8) Uani 1 1 d .
H23A H 0.3246 0.8610 0.5175 0.069 Uiso 1 1 d R
H23B H 0.2967 0.7605 0.4629 0.069 Uiso 1 1 d R
H23C H 0.3751 0.6931 0.5119 0.069 Uiso 1 1 d R
C24 C 0.38589(18) 0.5067(3) 0.78197(11) 0.0303(5) Uani 1 1 d .
C25 C 0.36553(18) 0.4905(3) 0.83123(11) 0.0275(5) Uani 1 1 d .
C26 C 0.4808(2) 0.5156(4) 0.77472(12) 0.0352(6) Uani 1 1 d .
C27 C 0.6319(2) 0.6071(5) 0.81139(19) 0.0588(10) Uani 1 1 d .
H27A H 0.6594 0.4984 0.8144 0.088 Uiso 1 1 d R
H27B H 0.6662 0.6758 0.8405 0.088 Uiso 1 1 d R
H27C H 0.6341 0.6553 0.7771 0.088 Uiso 1 1 d R
C28 C 0.43710(18) 0.5192(4) 0.88149(12) 0.0321(6) Uani 1 1 d .
C29 C 0.5076(3) 0.7192(6) 0.94233(19) 0.0730(14) Uani 1 1 d .
H29A H 0.5023 0.6593 0.9742 0.109 Uiso 1 1 d R
H29B H 0.5044 0.8362 0.9487 0.109 Uiso 1 1 d R
H29C H 0.5665 0.6934 0.9344 0.109 Uiso 1 1 d R
B1 B 0.1022(2) 0.5211(4) 0.90100(13) 0.0286(6) Uani 1 1 d .
H1 H 0.0606 0.5457 0.9248 0.034 Uiso 1 1 d R

loop_
_atom_site_aniso_label
_atom_site_aniso_U_11
_atom_site_aniso_U_22
_atom_site_aniso_U_33
_atom_site_aniso_U_23
_atom_site_aniso_U_13
_atom_site_aniso_U_12
Ir1 0.02442(5) 0.01895(5) 0.02444(6) -0.00228(3) 0.00006(4) 0.00196(3)
O1 0.0286(9) 0.0263(9) 0.0282(9) -0.0027(7) 0.0031(7) 0.0010(7)
O2 0.0463(13) 0.0522(14) 0.0320(11) 0.0007(10) 0.0080(10) -0.0065(10)
O3 0.0383(13) 0.0766(19) 0.0607(17) -0.0180(14) 0.0181(12) 0.0087(12)
O4 0.0327(11) 0.0497(14) 0.0542(15) -0.0067(11) 0.0090(10) -0.0114(9)
O5 0.0314(11) 0.0501(14) 0.0440(13) 0.0043(10) -0.0031(10) 0.0078(9)
O6 0.0358(11) 0.0483(14) 0.0536(14) -0.0260(11) -0.0092(10) 0.0085(10)
N1 0.0269(10) 0.0196(10) 0.0290(11) 0.0008(8) 0.0010(9) -0.0011(8)
N2 0.0278(11) 0.0244(10) 0.0304(12) 0.0027(8) 0.0044(9) -0.0018(8)
N3 0.0293(11) 0.0229(10) 0.0284(11) 0.0012(9) -0.0008(9) 0.0010(8)
N4 0.0333(12) 0.0273(11) 0.0259(11) 0.0033(9) 0.0033(9) 0.0001(9)
N5 0.0281(10) 0.0208(10) 0.0252(10) -0.0015(8) 0.0057(8) -0.0003(8)
N6 0.0279(10) 0.0224(10) 0.0263(10) -0.0002(8) 0.0056(8) 0.0004(8)
C1 0.0317(13) 0.0204(11) 0.0333(14) 0.0007(10) -0.0032(11) -0.0004(9)
C2 0.0303(13) 0.0266(13) 0.0443(17) 0.0034(11) -0.0034(12) -0.0059(10)
C3 0.0295(13) 0.0280(13) 0.0430(16) 0.0066(12) 0.0048(12) -0.0032(10)
C4 0.0424(16) 0.0367(15) 0.0362(16) -0.0095(13) -0.0019(13) -0.0043(13)
C5 0.0370(17) 0.053(2) 0.062(2) 0.0000(17) 0.0171(16) -0.0120(15)
C6 0.0342(14) 0.0224(12) 0.0339(14) 0.0034(10) -0.0054(11) -0.0022(10)
C7 0.0458(17) 0.0330(15) 0.0338(15) 0.0118(12) -0.0030(13) -0.0019(12)
C8 0.0447(17) 0.0384(15) 0.0274(14) 0.0079(12) 0.0032(12) -0.0048(13)
C9 0.0393(16) 0.0299(14) 0.0431(17) 0.0053(13) -0.0059(13) 0.0076(12)
C10 0.072(3) 0.065(2) 0.0398(19) 0.0188(17) 0.0215(18) 0.010(2)
C11 0.0252(11) 0.0227(11) 0.0274(12) -0.0015(9) 0.0024(9) -0.0019(9)
C12 0.0314(13) 0.0203(11) 0.0345(14) -0.0017(10) 0.0037(11) 0.0023(9)
C13 0.0284(12) 0.0234(11) 0.0296(13) -0.0036(10) 0.0025(10) 0.0041(9)
C14 0.0356(14) 0.0244(12) 0.0387(15) 0.0014(11) 0.0100(12) -0.0028(10)
C15 0.0432(17) 0.0396(16) 0.0405(17) -0.0034(13) 0.0141(14) 0.0100(13)
C16 0.0301(13) 0.0220(12) 0.0323(14) -0.0059(10) 0.0057(11) 0.0011(10)
C17 0.0314(13) 0.0276(13) 0.0293(13) -0.0048(10) 0.0063(11) 0.0005(10)
C18 0.0341(14) 0.0325(14) 0.0335(15) -0.0051(11) 0.0078(12) -0.0059(11)
C19 0.0355(15) 0.0393(15) 0.0314(15) -0.0069(12) 0.0033(12) -0.0083(12)
C20 0.0375(15) 0.0293(13) 0.0327(14) -0.0049(11) 0.0082(12) 0.0010(11)
C21 0.0389(15) 0.0414(16) 0.0383(16) -0.0023(13) 0.0110(13) -0.0088(13)
C22 0.0342(14) 0.0391(16) 0.0347(15) -0.0047(12) 0.0035(12) -0.0075(12)
C23 0.0510(19) 0.051(2) 0.0377(17) 0.0089(14) 0.0148(15) -0.0027(15)
C24 0.0283(13) 0.0257(12) 0.0347(14) -0.0052(11) 0.0033(11) 0.0026(10)
C25 0.0269(12) 0.0215(11) 0.0316(13) -0.0020(10) 0.0023(10) 0.0047(9)
C26 0.0313(14) 0.0333(14) 0.0394(16) 0.0015(12) 0.0059(12) 0.0038(11)
C27 0.0336(17) 0.059(2) 0.082(3) 0.005(2) 0.0102(18) -0.0145(16)
C28 0.0237(12) 0.0366(14) 0.0335(14) -0.0066(12) 0.0024(11) 0.0013(10)
C29 0.048(2) 0.080(3) 0.074(3) -0.046(3) -0.017(2) 0.008(2)
B1 0.0300(14) 0.0265(13) 0.0283(15) 0.0014(11) 0.0055(12) 0.0001(11)

loop_
_atom_type_symbol
_atom_type_description
_atom_type_scat_dispersion_real
_atom_type_scat_dispersion_imag
_atom_type_scat_source
C C 0.0033 0.0016 'International Tables Vol C Tables 4.2.6.8 and 6.1.1.4'
H H 0.0000 0.0000 'International Tables Vol C Tables 4.2.6.8 and 6.1.1.4'
B B 0.0013 0.0007 'International Tables Vol C Tables 4.2.6.8 and 6.1.1.4'
N N 0.0061 0.0033 'International Tables Vol C Tables 4.2.6.8 and 6.1.1.4'
O O 0.0106 0.0060 'International Tables Vol C Tables 4.2.6.8 and 6.1.1.4'
Ir Ir -1.4442 7.9887 'International Tables Vol C Tables 4.2.6.8 and 6.1.1.4'

loop_
_geom_angle_atom_site_label_1
_geom_angle_atom_site_label_2
_geom_angle_atom_site_label_3
_geom_angle
C25 Ir1 N3 101.74(10)
C25 Ir1 O1 78.86(10)
N3 Ir1 O1 175.92(8)
C25 Ir1 N1 173.52(10)
N3 Ir1 N1 84.30(9)
O1 Ir1 N1 94.94(8)
C25 Ir1 N5 97.19(9)
N3 Ir1 N5 90.05(8)
O1 Ir1 N5 93.89(8)
N1 Ir1 N5 85.04(8)
C25 Ir1 H1IR 85.0
N3 Ir1 H1IR 90.7
O1 Ir1 H1IR 85.3
N1 Ir1 H1IR 92.7
N5 Ir1 H1IR 177.5
C16 O1 Ir1 115.13(17)
C20 O2 C23 117.3(3)
C26 O4 C27 116.0(3)
C28 O6 C29 114.2(3)
C1 N1 N2 107.6(2)
C1 N1 Ir1 133.42(19)
N2 N1 Ir1 118.72(16)
C3 N2 N1 108.9(2)
C3 N2 B1 132.3(2)
N1 N2 B1 118.7(2)
C6 N3 N4 107.3(2)
C6 N3 Ir1 133.3(2)
N4 N3 Ir1 118.94(16)
C8 N4 N3 109.1(2)
C8 N4 B1 128.6(3)
N3 N4 B1 119.6(2)
C11 N5 N6 107.7(2)
C11 N5 Ir1 135.16(18)
N6 N5 Ir1 117.12(15)
C13 N6 N5 109.3(2)
C13 N6 B1 131.3(2)
N5 N6 B1 119.4(2)
N1 C1 C2 108.9(3)
N1 C1 C4 121.7(3)
C2 C1 C4 129.3(3)
C3 C2 C1 106.4(2)
C3 C2 H2 126.8
C1 C2 H2 126.8
N2 C3 C2 108.1(3)
N2 C3 C5 122.1(3)
C2 C3 C5 129.7(3)
C1 C4 H4A 109.5
C1 C4 H4B 109.5
H4A C4 H4B 109.5
C1 C4 H4C 109.5
H4A C4 H4C 109.5
H4B C4 H4C 109.5
C3 C5 H5A 109.5
C3 C5 H5B 109.5
H5A C5 H5B 109.5
C3 C5 H5C 109.5
H5A C5 H5C 109.5
H5B C5 H5C 109.5
N3 C6 C7 108.6(3)
N3 C6 C9 124.0(3)
C7 C6 C9 127.3(3)
C8 C7 C6 107.3(3)
C8 C7 H7 126.4
C6 C7 H7 126.4
N4 C8 C7 107.7(3)
N4 C8 C10 122.1(3)
C7 C8 C10 130.2(3)
C6 C9 H9A 109.5
C6 C9 H9B 109.5
H9A C9 H9B 109.5
C6 C9 H9C 109.5
H9A C9 H9C 109.5
H9B C9 H9C 109.5
C8 C10 H10A 109.5
C8 C10 H10B 109.5
H10A C10 H10B 109.5
C8 C10 H10C 109.5
H10A C10 H10C 109.5
H10B C10 H10C 109.5
N5 C11 C12 108.8(2)
N5 C11 C14 123.8(2)
C12 C11 C14 127.4(2)
C13 C12 C11 106.0(2)
C13 C12 H12 127.0
C11 C12 H12 127.0
N6 C13 C12 108.2(2)
N6 C13 C15 123.0(3)
C12 C13 C15 128.8(3)
C11 C14 H14A 109.5
C11 C14 H14B 109.5
H14A C14 H14B 109.5
C11 C14 H14C 109.5
H14A C14 H14C 109.5
H14B C14 H14C 109.5
C13 C15 H15A 109.5
C13 C15 H15B 109.5
H15A C15 H15B 109.5
C13 C15 H15C 109.5
H15A C15 H15C 109.5
H15B C15 H15C 109.5
O1 C16 C24 116.6(2)
O1 C16 C17 114.8(2)
C24 C16 C17 128.3(3)
C22 C17 C18 118.2(3)
C22 C17 C16 123.3(3)
C18 C17 C16 118.4(3)
C19 C18 C17 120.9(3)
C19 C18 H18 119.6
C17 C18 H18 119.6
C18 C19 C20 120.3(3)
C18 C19 H19 119.9
C20 C19 H19 119.9
O2 C20 C21 124.6(3)
O2 C20 C19 116.1(3)
C21 C20 C19 119.4(3)
C22 C21 C20 119.9(3)
C22 C21 H21 120.1
C20 C21 H21 120.1
C17 C22 C21 121.4(3)
C17 C22 H22 119.3
C21 C22 H22 119.3
O2 C23 H23A 109.5
O2 C23 H23B 109.5
H23A C23 H23B 109.5
O2 C23 H23C 109.5
H23A C23 H23C 109.5
H23B C23 H23C 109.5
C25 C24 C16 112.5(2)
C25 C24 C26 123.9(3)
C16 C24 C26 123.6(3)
C24 C25 C28 120.8(2)
C24 C25 Ir1 115.5(2)
C28 C25 Ir1 123.7(2)
O3 C26 O4 123.3(3)
O3 C26 C24 124.7(3)
O4 C26 C24 112.0(3)
O4 C27 H27A 109.5
O4 C27 H27B 109.5
H27A C27 H27B 109.5
O4 C27 H27C 109.5
H27A C27 H27C 109.5
H27B C27 H27C 109.5
O5 C28 O6 123.6(3)
O5 C28 C25 126.4(3)
O6 C28 C25 110.0(2)
O6 C29 H29A 109.5
O6 C29 H29B 109.5
H29A C29 H29B 109.5
O6 C29 H29C 109.5
H29A C29 H29C 109.5
H29B C29 H29C 109.5
N6 B1 N2 109.8(2)
N6 B1 N4 109.6(2)
N2 B1 N4 107.1(2)
N6 B1 H1 110.1
N2 B1 H1 110.1
N4 B1 H1 110.1

loop_
_geom_bond_atom_site_label_1
_geom_bond_atom_site_label_2
_geom_bond_distance
Ir1 C25 1.961(3)
Ir1 N3 2.033(2)
Ir1 O1 2.0377(19)
Ir1 N1 2.120(2)
Ir1 N5 2.180(2)
Ir1 H1IR 1.7016
O1 C16 1.284(3)
O2 C20 1.362(4)
O2 C23 1.429(4)
O3 C26 1.206(4)
O4 C26 1.332(4)
O4 C27 1.446(4)
O5 C28 1.204(4)
O6 C28 1.334(4)
O6 C29 1.453(4)
N1 C1 1.341(3)
N1 N2 1.372(3)
N2 C3 1.352(3)
N2 B1 1.542(4)
N3 C6 1.354(3)
N3 N4 1.377(3)
N4 C8 1.355(4)
N4 B1 1.555(4)
N5 C11 1.336(3)
N5 N6 1.368(3)
N6 C13 1.352(3)
N6 B1 1.535(4)
C1 C2 1.392(4)
C1 C4 1.483(4)
C2 C3 1.375(4)
C2 H2 0.9500
C3 C5 1.494(5)
C4 H4A 0.9800
C4 H4B 0.9800
C4 H4C 0.9800
C5 H5A 0.9800
C5 H5B 0.9800
C5 H5C 0.9800
C6 C7 1.386(4)
C6 C9 1.487(4)
C7 C8 1.374(5)
C7 H7 0.9500
C8 C10 1.490(5)
C9 H9A 0.9800
C9 H9B 0.9800
C9 H9C 0.9800
C10 H10A 0.9800
C10 H10B 0.9800
C10 H10C 0.9800
C11 C12 1.409(4)
C11 C14 1.493(4)
C12 C13 1.372(4)
C12 H12 0.9500
C13 C15 1.504(4)
C14 H14A 0.9800
C14 H14B 0.9800
C14 H14C 0.9800
C15 H15A 0.9800
C15 H15B 0.9800
C15 H15C 0.9800
C16 C24 1.431(4)
C16 C17 1.476(4)
C17 C22 1.386(4)
C17 C18 1.405(4)
C18 C19 1.378(4)
C18 H18 0.9500
C19 C20 1.397(4)
C19 H19 0.9500
C20 C21 1.391(4)
C21 C22 1.387(4)
C21 H21 0.9500
C22 H22 0.9500
C23 H23A 0.9800
C23 H23B 0.9800
C23 H23C 0.9800
C24 C25 1.389(4)
C24 C26 1.486(4)
C25 C28 1.487(4)
C27 H27A 0.9800
C27 H27B 0.9800
C27 H27C 0.9800
C29 H29A 0.9800
C29 H29B 0.9800
C29 H29C 0.9800
B1 H1 1.0000

loop_
_geom_torsion_atom_site_label_1
_geom_torsion_atom_site_label_2
_geom_torsion_atom_site_label_3
_geom_torsion_atom_site_label_4
_geom_torsion
C25 Ir1 O1 C16 9.38(19)
N1 Ir1 O1 C16 -168.70(18)
N5 Ir1 O1 C16 105.95(19)
N3 Ir1 N1 C1 -128.9(3)
O1 Ir1 N1 C1 47.1(2)
N5 Ir1 N1 C1 140.6(2)
N3 Ir1 N1 N2 44.44(18)
O1 Ir1 N1 N2 -139.59(17)
N5 Ir1 N1 N2 -46.11(18)
C1 N1 N2 C3 -0.2(3)
Ir1 N1 N2 C3 -175.05(17)
C1 N1 N2 B1 178.5(2)
Ir1 N1 N2 B1 3.6(3)
C25 Ir1 N3 C6 -58.0(3)
N1 Ir1 N3 C6 119.6(3)
N5 Ir1 N3 C6 -155.4(3)
C25 Ir1 N3 N4 130.75(19)
N1 Ir1 N3 N4 -51.62(19)
N5 Ir1 N3 N4 33.40(19)
C6 N3 N4 C8 0.9(3)
Ir1 N3 N4 C8 174.29(19)
C6 N3 N4 B1 -162.1(2)
Ir1 N3 N4 B1 11.2(3)
C25 Ir1 N5 C11 40.4(3)
N3 Ir1 N5 C11 142.2(3)
O1 Ir1 N5 C11 -38.9(3)
N1 Ir1 N5 C11 -133.5(3)
C25 Ir1 N5 N6 -141.87(18)
N3 Ir1 N5 N6 -40.03(18)
O1 Ir1 N5 N6 138.88(17)
N1 Ir1 N5 N6 44.25(18)
C11 N5 N6 C13 -0.3(3)
Ir1 N5 N6 C13 -178.63(16)
C11 N5 N6 B1 178.4(2)
Ir1 N5 N6 B1 0.0(3)
N2 N1 C1 C2 -0.4(3)
Ir1 N1 C1 C2 173.44(19)
N2 N1 C1 C4 179.3(2)
Ir1 N1 C1 C4 -6.8(4)
N1 C1 C2 C3 0.8(3)
C4 C1 C2 C3 -178.9(3)
N1 N2 C3 C2 0.6(3)
B1 N2 C3 C2 -177.8(3)
N1 N2 C3 C5 -176.5(3)
B1 N2 C3 C5 5.1(5)
C1 C2 C3 N2 -0.9(3)
C1 C2 C3 C5 176.0(3)
N4 N3 C6 C7 -0.9(3)
Ir1 N3 C6 C7 -172.9(2)
N4 N3 C6 C9 175.3(3)
Ir1 N3 C6 C9 3.3(4)
N3 C6 C7 C8 0.6(3)
C9 C6 C7 C8 -175.5(3)
N3 N4 C8 C7 -0.6(3)
B1 N4 C8 C7 160.5(3)
N3 N4 C8 C10 178.7(3)
B1 N4 C8 C10 -20.2(5)
C6 C7 C8 N4 0.0(4)
C6 C7 C8 C10 -179.2(4)
N6 N5 C11 C12 0.0(3)
Ir1 N5 C11 C12 177.91(19)
N6 N5 C11 C14 179.9(2)
Ir1 N5 C11 C14 -2.2(4)
N5 C11 C12 C13 0.3(3)
C14 C11 C12 C13 -179.6(3)
N5 N6 C13 C12 0.5(3)
B1 N6 C13 C12 -178.0(3)
N5 N6 C13 C15 -179.9(3)
B1 N6 C13 C15 1.7(4)
C11 C12 C13 N6 -0.5(3)
C11 C12 C13 C15 179.9(3)
Ir1 O1 C16 C24 -6.0(3)
Ir1 O1 C16 C17 179.41(17)
O1 C16 C17 C22 146.8(3)
C24 C16 C17 C22 -27.1(4)
O1 C16 C17 C18 -27.8(4)
C24 C16 C17 C18 158.4(3)
C22 C17 C18 C19 1.2(4)
C16 C17 C18 C19 176.0(3)
C17 C18 C19 C20 -1.3(5)
C23 O2 C20 C21 9.4(4)
C23 O2 C20 C19 -171.9(3)
C18 C19 C20 O2 -178.2(3)
C18 C19 C20 C21 0.6(5)
O2 C20 C21 C22 178.9(3)
C19 C20 C21 C22 0.2(5)
C18 C17 C22 C21 -0.3(5)
C16 C17 C22 C21 -174.9(3)
C20 C21 C22 C17 -0.3(5)
O1 C16 C24 C25 -3.2(4)
C17 C16 C24 C25 170.6(3)
O1 C16 C24 C26 174.7(3)
C17 C16 C24 C26 -11.5(4)
C16 C24 C25 C28 -167.7(2)
C26 C24 C25 C28 14.4(4)
C16 C24 C25 Ir1 11.2(3)
C26 C24 C25 Ir1 -166.7(2)
N3 Ir1 C25 C24 164.8(2)
O1 Ir1 C25 C24 -11.05(19)
N5 Ir1 C25 C24 -103.6(2)
N3 Ir1 C25 C28 -16.3(2)
O1 Ir1 C25 C28 167.9(2)
N5 Ir1 C25 C28 75.3(2)
C27 O4 C26 O3 1.4(5)
C27 O4 C26 C24 178.9(3)
C25 C24 C26 O3 142.0(3)
C16 C24 C26 O3 -35.6(5)
C25 C24 C26 O4 -35.4(4)
C16 C24 C26 O4 147.0(3)
C29 O6 C28 O5 9.7(5)
C29 O6 C28 C25 -172.3(3)
C24 C25 C28 O5 -88.2(4)
Ir1 C25 C28 O5 93.0(3)
C24 C25 C28 O6 94.0(3)
Ir1 C25 C28 O6 -84.9(3)
C13 N6 B1 N2 117.9(3)
N5 N6 B1 N2 -60.3(3)
C13 N6 B1 N4 -124.7(3)
N5 N6 B1 N4 57.0(3)
C3 N2 B1 N6 -122.9(3)
N1 N2 B1 N6 58.8(3)
C3 N2 B1 N4 118.1(3)
N1 N2 B1 N4 -60.2(3)
C8 N4 B1 N6 134.5(3)
N3 N4 B1 N6 -66.1(3)
C8 N4 B1 N2 -106.5(3)
N3 N4 B1 N2 52.9(3)
